data_7244773
loop_
_publ_author_name
'Matsuhashi, Chihiro'
'Oyama, Hironaga'
'Uekusa, Hidehiro'
'Sato-Tomita, Ayana'
'Ichiyanagi, Kouhei'
'Maki, Shojiro A.'
'Hirano, Takashi'

_publ_section_title
;
 Crystalline-state chemiluminescence reactions of two-fluorophore-linked
 adamantylideneadamantane 1,2-dioxetane isomers accompanied by
 solid-to-solid phase transitions
;
_journal_name_full CrystEngComm
_journal_paper_doi 10.1039/D2CE00266C
_journal_year 2022
_chemical_formula_sum 'C68 H56 F6 N2 O12'
_chemical_formula_weight 1207.14
_chemical_properties_physical Light-sensitive,Light-sensitive
_space_group_crystal_system monoclinic
_space_group_IT_number 14
_space_group_name_Hall '-P 2ybc'
_space_group_name_H-M_alt 'P 1 21/c 1'
_atom_sites_solution_hydrogens geom
_audit_creation_method SHELXL-2019/2
_audit_update_record
;
2022-04-06 deposited with the CCDC.	2022-04-08 downloaded from the CCDC.
;
_cell_angle_alpha 90
_cell_angle_beta 101.158(18)
_cell_angle_gamma 90
_cell_formula_units_Z 4
_cell_length_a 28.409(15)
_cell_length_b 17.899(6)
_cell_length_c 12.633(5)
_cell_measurement_reflns_used 43430
_cell_measurement_temperature 95(2)
_cell_measurement_theta_max 22.031
_cell_measurement_theta_min 1.427
_cell_volume 6302(5)
_computing_cell_refinement XDS
_computing_data_collection XDS
_computing_data_reduction XDS
_computing_structure_refinement 'SHELXL-2019/2 (Sheldrick, 2019)'
_computing_structure_solution 'SHELXT 2014/4 (Sheldrick, 2014)'
_diffrn_ambient_temperature 95(2)
_diffrn_measured_fraction_theta_full 0.998
_diffrn_measured_fraction_theta_max 0.998
_diffrn_measurement_device_type 'single-axis ball bearing diffractometer'
_diffrn_measurement_method \w-scan
_diffrn_radiation_type synchrotron
_diffrn_radiation_wavelength 0.750
_diffrn_reflns_av_R_equivalents 0.0836
_diffrn_reflns_av_unetI/netI 0.0474
_diffrn_reflns_Laue_measured_fraction_full 0.998
_diffrn_reflns_Laue_measured_fraction_max 0.998
_diffrn_reflns_limit_h_max 28
_diffrn_reflns_limit_h_min -28
_diffrn_reflns_limit_k_max 17
_diffrn_reflns_limit_k_min -17
_diffrn_reflns_limit_l_max 12
_diffrn_reflns_limit_l_min -12
_diffrn_reflns_number 43430
_diffrn_reflns_point_group_measured_fraction_full 0.998
_diffrn_reflns_point_group_measured_fraction_max 0.998
_diffrn_reflns_theta_full 22.031
_diffrn_reflns_theta_max 22.031
_diffrn_reflns_theta_min 1.427
_diffrn_source synchrotron
_diffrn_source_type 'KEK PF AR-NW12A'
_exptl_absorpt_coefficient_mu 0.099
_exptl_crystal_colour colorless
_exptl_crystal_density_diffrn 1.272
_exptl_crystal_description needle
_exptl_crystal_F_000 2512
_exptl_crystal_preparation Luminescent,Luminescent
_exptl_crystal_size_max 0.254
_exptl_crystal_size_mid 0.040
_exptl_crystal_size_min 0.006
_refine_diff_density_max 0.392
_refine_diff_density_min -0.254
_refine_diff_density_rms 0.063
_refine_ls_extinction_coef 0.0028(4)
_refine_ls_extinction_expression Fc^*^=kFc[1+0.001xFc^2^\l^3^/sin(2\q)]^-1/4^
_refine_ls_extinction_method 'SHELXL-2019/2 (Sheldrick 2019)'
_refine_ls_goodness_of_fit_ref 1.025
_refine_ls_hydrogen_treatment constr
_refine_ls_matrix_type full
_refine_ls_number_parameters 796
_refine_ls_number_reflns 6588
_refine_ls_number_restraints 0
_refine_ls_restrained_S_all 1.025
_refine_ls_R_factor_all 0.1066
_refine_ls_R_factor_gt 0.0747
_refine_ls_shift/su_max 0.000
_refine_ls_shift/su_mean 0.000
_refine_ls_structure_factor_coef Fsqd
_refine_ls_weighting_details 'w=1/[\s^2^(Fo^2^)+(0.1005P)^2^+10.9506P] where P=(Fo^2^+2Fc^2^)/3'
_refine_ls_weighting_scheme calc
_refine_ls_wR_factor_gt 0.2014
_refine_ls_wR_factor_ref 0.2230
_reflns_Friedel_coverage 0.000
_reflns_number_gt 4384
_reflns_number_total 6588
_reflns_threshold_expression 'I > 2\s(I)'
_cod_data_source_file d2ce00266c4.cif
_cod_data_source_block 2-127-6_sq
_cod_original_sg_symbol_H-M 'P 21/c'
_cod_database_code 7244773
_shelx_shelxl_version_number 2019/2
_shelx_space_group_comment
;
The symmetry employed for this shelxl refinement is uniquely defined
by the following loop, which should always be used as a source of
symmetry information in preference to the above space-group names.
They are only intended as comments.
;
_shelx_estimated_absorpt_t_min 0.975
_shelx_estimated_absorpt_t_max 1.000

loop_
_space_group_symop_operation_xyz
'x, y, z'
'-x, y+1/2, -z+1/2'
'-x, -y, -z'
'x, -y-1/2, z-1/2'

loop_
_atom_site_label
_atom_site_type_symbol
_atom_site_fract_x
_atom_site_fract_y
_atom_site_fract_z
_atom_site_U_iso_or_equiv
_atom_site_adp_type
_atom_site_occupancy
_atom_site_site_symmetry_order
_atom_site_calc_flag
_atom_site_refinement_flags_posn
_atom_site_refinement_flags_adp
_atom_site_refinement_flags_occupancy
_atom_site_disorder_assembly
_atom_site_disorder_group
F1 F 0.0290(2) 0.7530(3) -0.3361(5) 0.165(3) Uani 1 1 d . . . . .
F2 F 0.1010(2) 0.7568(3) -0.2499(4) 0.1215(15) Uani 1 1 d . . . . .
F3 F 0.0448(2) 0.7434(3) -0.1644(5) 0.1455(19) Uani 1 1 d . . . . .
F4 F 0.2138(3) 0.7369(4) -0.1344(7) 0.230(5) Uani 1 1 d . . . . .
F5 F 0.2606(2) 0.7965(4) -0.2084(4) 0.165(3) Uani 1 1 d . . . . .
F6 F 0.21091(19) 0.8531(4) -0.1342(3) 0.137(2) Uani 1 1 d . . . . .
O8 O 0.0961(2) 0.3862(3) -0.0859(4) 0.1018(16) Uani 1 1 d . . . . .
O7 O 0.04865(18) 0.3834(3) -0.4550(4) 0.1034(16) Uani 1 1 d . . . . .
O9 O 0.15211(18) -0.1009(3) 0.0453(4) 0.0905(14) Uani 1 1 d . . . . .
O10 O 0.22230(17) 0.0985(3) 0.1213(4) 0.0865(14) Uani 1 1 d . . . . .
O11 O 0.1745(2) 0.1251(3) 0.2374(5) 0.1115(18) Uani 1 1 d . . . . .
O12 O 0.31773(18) 0.2570(3) 0.4274(4) 0.0935(15) Uani 1 1 d . . . . .
O13 O 0.36349(18) 0.2953(3) 0.4617(4) 0.0907(14) Uani 1 1 d . . . . .
O14 O 0.4986(2) 0.4448(3) 0.6221(4) 0.0880(14) Uani 1 1 d . . . . .
O15 O 0.45065(16) 0.5037(2) 0.7161(3) 0.0738(12) Uani 1 1 d . . . . .
O16 O 0.56006(16) 0.5841(2) 0.9523(3) 0.0732(12) Uani 1 1 d . . . . .
O17 O 0.40341(16) 0.6785(3) 0.2721(3) 0.0718(12) Uani 1 1 d . . . . .
O18 O 0.37267(17) 0.9281(3) 0.3127(3) 0.0773(13) Uani 1 1 d . . . . .
N19 N 0.0702(2) 0.4064(4) -0.2716(4) 0.0856(17) Uani 1 1 d . . . . .
N20 N 0.37914(19) 0.8033(3) 0.2653(4) 0.0665(14) Uani 1 1 d . . . . .
C21 C 0.0584(4) 0.7226(7) -0.2553(8) 0.116(3) Uani 1 1 d . . . . .
C22 C 0.0633(3) 0.6395(6) -0.2644(6) 0.099(2) Uani 1 1 d . . . . .
C23 C 0.0281(3) 0.5986(6) -0.3289(6) 0.099(2) Uani 1 1 d . . . . .
H23 H 0.001381 0.623731 -0.370757 0.118 Uiso 1 1 calc R U . . .
C24 C 0.0306(3) 0.5224(5) -0.3344(6) 0.094(2) Uani 1 1 d . . . . .
H24 H 0.006532 0.494919 -0.381086 0.113 Uiso 1 1 calc R U . . .
C25 C 0.0684(3) 0.4866(5) -0.2713(6) 0.088(2) Uani 1 1 d . . . . .
C26 C 0.1052(3) 0.5253(6) -0.2080(6) 0.099(2) Uani 1 1 d . . . . .
H26 H 0.131944 0.499258 -0.167679 0.119 Uiso 1 1 calc R U . . .
C28 C 0.0606(3) 0.3600(5) -0.3639(6) 0.088(2) Uani 1 1 d . . . . .
C27 C 0.1030(3) 0.6029(6) -0.2037(6) 0.100(2) Uani 1 1 d . . . . .
H27 H 0.128092 0.630555 -0.160149 0.120 Uiso 1 1 calc R U . . .
C29 C 0.0698(3) 0.2838(5) -0.3254(6) 0.085(2) Uani 1 1 d . . . . .
C30 C 0.0672(3) 0.2173(6) -0.3806(6) 0.099(2) Uani 1 1 d . . . . .
H30 H 0.056941 0.216311 -0.456768 0.119 Uiso 1 1 calc R U . . .
C31 C 0.0796(3) 0.1521(5) -0.3242(6) 0.099(2) Uani 1 1 d . . . . .
H31 H 0.077363 0.105993 -0.362128 0.119 Uiso 1 1 calc R U . . .
C32 C 0.0957(3) 0.1524(5) -0.2099(6) 0.089(2) Uani 1 1 d . . . . .
C33 C 0.0971(3) 0.2215(5) -0.1558(6) 0.088(2) Uani 1 1 d . . . . .
H33 H 0.106453 0.223769 -0.079482 0.106 Uiso 1 1 calc R U . . .
C34 C 0.0849(3) 0.2844(5) -0.2140(6) 0.084(2) Uani 1 1 d . . . . .
C35 C 0.0855(3) 0.3621(5) -0.1776(7) 0.091(2) Uani 1 1 d . . . . .
C36 C 0.1103(3) 0.0835(5) -0.1495(6) 0.085(2) Uani 1 1 d . . . . .
C37 C 0.0892(3) 0.0148(5) -0.1773(6) 0.091(2) Uani 1 1 d . . . . .
H37 H 0.065157 0.010974 -0.240712 0.109 Uiso 1 1 calc R U . . .
C38 C 0.1020(3) -0.0486(5) -0.1158(6) 0.095(2) Uani 1 1 d . . . . .
H38 H 0.087004 -0.095198 -0.136416 0.114 Uiso 1 1 calc R U . . .
C39 C 0.1373(3) -0.0425(4) -0.0234(6) 0.082(2) Uani 1 1 d . . . . .
C40 C 0.1610(3) 0.0252(4) 0.0058(6) 0.081(2) Uani 1 1 d . . . . .
C41 C 0.1473(3) 0.0863(5) -0.0571(6) 0.083(2) Uani 1 1 d . . . . .
H41 H 0.163268 0.132462 -0.038092 0.100 Uiso 1 1 calc R U . . .
C42 C 0.1278(3) -0.1711(4) 0.0237(7) 0.104(3) Uani 1 1 d . . . . .
H42A H 0.093192 -0.163527 0.016805 0.157 Uiso 1 1 calc R U . . .
H42B H 0.139229 -0.205731 0.083260 0.157 Uiso 1 1 calc R U . . .
H42C H 0.134444 -0.192027 -0.043558 0.157 Uiso 1 1 calc R U . . .
C43 C 0.2014(3) 0.0259(4) 0.1042(6) 0.087(2) Uani 1 1 d . . . . .
H43A H 0.188682 0.010727 0.168593 0.104 Uiso 1 1 calc R U . . .
H43B H 0.226269 -0.010576 0.093858 0.104 Uiso 1 1 calc R U . . .
C44 C 0.2064(3) 0.1434(4) 0.1933(6) 0.088(2) Uani 1 1 d . . . . .
C45 C 0.2334(3) 0.2168(4) 0.2071(5) 0.083(2) Uani 1 1 d . . . . .
C46 C 0.2243(3) 0.2525(4) 0.3131(5) 0.085(2) Uani 1 1 d . . . . .
H46A H 0.236296 0.218898 0.374630 0.102 Uiso 1 1 calc R U . . .
H46B H 0.189491 0.260009 0.308748 0.102 Uiso 1 1 calc R U . . .
C47 C 0.2873(3) 0.2057(4) 0.2169(7) 0.096(2) Uani 1 1 d . . . . .
H47A H 0.293942 0.182810 0.149959 0.115 Uiso 1 1 calc R U . . .
H47B H 0.299554 0.171729 0.277832 0.115 Uiso 1 1 calc R U . . .
C48 C 0.2148(3) 0.2681(5) 0.1132(6) 0.103(2) Uani 1 1 d . . . . .
H48A H 0.179824 0.275413 0.106579 0.124 Uiso 1 1 calc R U . . .
H48B H 0.220568 0.245339 0.045424 0.124 Uiso 1 1 calc R U . . .
C49 C 0.2508(3) 0.3291(4) 0.3310(6) 0.081(2) Uani 1 1 d . . . . .
H49 H 0.244466 0.352792 0.398508 0.098 Uiso 1 1 calc R U . . .
C50 C 0.2322(3) 0.3797(4) 0.2351(6) 0.096(2) Uani 1 1 d . . . . .
H50A H 0.197461 0.388681 0.230150 0.115 Uiso 1 1 calc R U . . .
H50B H 0.248876 0.428498 0.245543 0.115 Uiso 1 1 calc R U . . .
C51 C 0.2406(4) 0.3441(5) 0.1310(6) 0.106(3) Uani 1 1 d . . . . .
H51 H 0.228211 0.377920 0.068873 0.127 Uiso 1 1 calc R U . . .
C52 C 0.2941(3) 0.3334(5) 0.1407(6) 0.107(3) Uani 1 1 d . . . . .
H52A H 0.310637 0.382260 0.151860 0.129 Uiso 1 1 calc R U . . .
H52B H 0.300874 0.311081 0.073449 0.129 Uiso 1 1 calc R U . . .
C53 C 0.3127(3) 0.2820(5) 0.2359(6) 0.096(2) Uani 1 1 d . . . . .
H53 H 0.347945 0.274420 0.241342 0.116 Uiso 1 1 calc R U . . .
C54 C 0.3038(3) 0.3133(4) 0.3429(5) 0.0784(19) Uani 1 1 d . . . . .
C55 C 0.3441(2) 0.3647(4) 0.4106(5) 0.0705(17) Uani 1 1 d . . . . .
C56 C 0.3289(2) 0.4150(4) 0.4979(5) 0.0719(18) Uani 1 1 d . . . . .
H56 H 0.302474 0.390695 0.527271 0.086 Uiso 1 1 calc R U . . .
C57 C 0.3131(3) 0.4911(4) 0.4515(6) 0.082(2) Uani 1 1 d . . . . .
H57A H 0.284574 0.485227 0.393023 0.098 Uiso 1 1 calc R U . . .
H57B H 0.303829 0.522677 0.508489 0.098 Uiso 1 1 calc R U . . .
C58 C 0.3527(3) 0.5288(4) 0.4076(5) 0.080(2) Uani 1 1 d . . . . .
H58 H 0.341602 0.579004 0.378252 0.096 Uiso 1 1 calc R U . . .
C59 C 0.3642(3) 0.4801(4) 0.3177(5) 0.086(2) Uani 1 1 d . . . . .
H59A H 0.335383 0.474890 0.260041 0.104 Uiso 1 1 calc R U . . .
H59B H 0.389765 0.504027 0.286070 0.104 Uiso 1 1 calc R U . . .
C60 C 0.3808(2) 0.4037(4) 0.3609(5) 0.078(2) Uani 1 1 d . . . . .
H60 H 0.388689 0.372353 0.301123 0.093 Uiso 1 1 calc R U . . .
C61 C 0.4257(2) 0.4113(4) 0.4510(5) 0.0796(19) Uani 1 1 d . . . . .
H61A H 0.452126 0.434191 0.421358 0.095 Uiso 1 1 calc R U . . .
H61B H 0.436297 0.361226 0.479352 0.095 Uiso 1 1 calc R U . . .
C62 C 0.3736(2) 0.4244(4) 0.5879(5) 0.0728(18) Uani 1 1 d . . . . .
H62A H 0.365566 0.455914 0.646300 0.087 Uiso 1 1 calc R U . . .
H62B H 0.384090 0.374891 0.618884 0.087 Uiso 1 1 calc R U . . .
C63 C 0.3972(2) 0.5376(3) 0.4973(5) 0.0750(19) Uani 1 1 d . . . . .
H63A H 0.389485 0.569533 0.555533 0.090 Uiso 1 1 calc R U . . .
H63B H 0.423219 0.562010 0.467907 0.090 Uiso 1 1 calc R U . . .
C64 C 0.4141(2) 0.4604(3) 0.5430(5) 0.0672(17) Uani 1 1 d . . . . .
C65 C 0.4592(3) 0.4662(4) 0.6285(5) 0.0714(18) Uani 1 1 d . . . . .
C66 C 0.4917(2) 0.5217(3) 0.7984(5) 0.0730(18) Uani 1 1 d . . . . .
H66A H 0.518161 0.486765 0.793222 0.088 Uiso 1 1 calc R U . . .
H66B H 0.483266 0.515296 0.870262 0.088 Uiso 1 1 calc R U . . .
C67 C 0.5956(3) 0.6123(4) 1.0400(5) 0.0785(19) Uani 1 1 d . . . . .
H67A H 0.625738 0.620790 1.015027 0.118 Uiso 1 1 calc R U . . .
H67B H 0.600910 0.575763 1.098969 0.118 Uiso 1 1 calc R U . . .
H67C H 0.584388 0.659407 1.065814 0.118 Uiso 1 1 calc R U . . .
C68 C 0.5409(2) 0.7457(3) 0.7699(5) 0.0638(16) Uani 1 1 d . . . . .
H68 H 0.552434 0.795081 0.764127 0.077 Uiso 1 1 calc R U . . .
C69 C 0.5596(2) 0.7035(4) 0.8583(5) 0.0632(16) Uani 1 1 d . . . . .
H69 H 0.583458 0.724322 0.913490 0.076 Uiso 1 1 calc R U . . .
C70 C 0.5442(2) 0.6307(4) 0.8689(5) 0.0652(17) Uani 1 1 d . . . . .
C71 C 0.5084(2) 0.6003(3) 0.7875(5) 0.0648(17) Uani 1 1 d . . . . .
C72 C 0.4898(2) 0.6436(3) 0.7000(5) 0.0648(17) Uani 1 1 d . . . . .
H72 H 0.465571 0.623038 0.645305 0.078 Uiso 1 1 calc R U . . .
C73 C 0.5050(2) 0.7173(4) 0.6877(5) 0.0647(17) Uani 1 1 d . . . . .
C74 C 0.3895(3) 0.8670(4) 0.3317(5) 0.0686(17) Uani 1 1 d . . . . .
C75 C 0.4255(2) 0.8418(4) 0.4274(5) 0.0663(17) Uani 1 1 d . . . . .
C76 C 0.4449(2) 0.8790(4) 0.5213(5) 0.0712(18) Uani 1 1 d . . . . .
H76 H 0.439494 0.930887 0.529250 0.085 Uiso 1 1 calc R U . . .
C77 C 0.4727(2) 0.8380(3) 0.6042(5) 0.0653(17) Uani 1 1 d . . . . .
H77 H 0.485943 0.862345 0.670004 0.078 Uiso 1 1 calc R U . . .
C78 C 0.4815(2) 0.7620(3) 0.5931(5) 0.0629(16) Uani 1 1 d . . . . .
C79 C 0.4638(2) 0.7273(4) 0.4951(5) 0.0676(17) Uani 1 1 d . . . . .
H79 H 0.471263 0.676509 0.483725 0.081 Uiso 1 1 calc R U . . .
C80 C 0.4352(2) 0.7677(4) 0.4149(5) 0.0669(17) Uani 1 1 d . . . . .
C81 C 0.4063(2) 0.7404(4) 0.3107(5) 0.0677(17) Uani 1 1 d . . . . .
C82 C 0.2664(3) 0.8349(4) 0.0693(6) 0.0796(19) Uani 1 1 d . . . . .
H82 H 0.236603 0.859873 0.065498 0.096 Uiso 1 1 calc R U . . .
C83 C 0.3007(3) 0.8365(4) 0.1633(5) 0.0747(19) Uani 1 1 d . . . . .
H83 H 0.294231 0.862352 0.224649 0.090 Uiso 1 1 calc R U . . .
C84 C 0.3437(2) 0.8014(4) 0.1688(5) 0.0645(17) Uani 1 1 d . . . . .
C85 C 0.3526(3) 0.7613(4) 0.0805(5) 0.0780(19) Uani 1 1 d . . . . .
H85 H 0.382051 0.735240 0.084326 0.094 Uiso 1 1 calc R U . . .
C86 C 0.3185(3) 0.7600(5) -0.0115(6) 0.090(2) Uani 1 1 d . . . . .
H86 H 0.324673 0.732902 -0.071989 0.108 Uiso 1 1 calc R U . . .
C87 C 0.2760(3) 0.7963(4) -0.0195(5) 0.081(2) Uani 1 1 d . . . . .
C88 C 0.2391(4) 0.7952(7) -0.1208(7) 0.125(3) Uani 1 1 d . . . . .

loop_
_atom_site_aniso_label
_atom_site_aniso_U_11
_atom_site_aniso_U_22
_atom_site_aniso_U_33
_atom_site_aniso_U_23
_atom_site_aniso_U_13
_atom_site_aniso_U_12
F1 0.163(5) 0.125(4) 0.173(5) 0.002(4) -0.056(5) 0.013(4)
F2 0.136(4) 0.123(4) 0.103(3) -0.004(3) 0.019(3) -0.003(3)
F3 0.141(5) 0.147(5) 0.160(5) -0.028(4) 0.057(4) 0.004(4)
F4 0.226(8) 0.143(6) 0.245(9) 0.007(5) -0.143(7) -0.048(5)
F5 0.139(5) 0.275(8) 0.071(3) -0.037(4) -0.002(3) 0.076(5)
F6 0.134(4) 0.196(6) 0.074(3) -0.010(3) -0.001(3) 0.072(4)
O8 0.127(4) 0.117(4) 0.063(3) -0.004(3) 0.023(3) 0.011(3)
O7 0.102(4) 0.141(5) 0.064(3) 0.012(3) 0.012(3) 0.006(3)
O9 0.097(4) 0.088(4) 0.088(3) -0.015(3) 0.024(3) -0.007(3)
O10 0.094(4) 0.094(4) 0.073(3) -0.017(3) 0.021(3) -0.012(3)
O11 0.113(4) 0.107(4) 0.130(5) -0.027(3) 0.063(4) -0.022(3)
O12 0.091(4) 0.103(4) 0.082(3) 0.000(3) 0.007(3) -0.003(3)
O13 0.097(4) 0.079(3) 0.089(3) -0.004(3) 0.000(3) -0.009(3)
O14 0.085(4) 0.090(4) 0.089(3) -0.010(3) 0.017(3) 0.007(3)
O15 0.090(3) 0.066(3) 0.063(3) -0.002(2) 0.011(3) -0.001(2)
O16 0.093(3) 0.068(3) 0.055(3) 0.003(2) 0.006(2) -0.003(2)
O17 0.092(3) 0.071(3) 0.053(2) -0.006(2) 0.016(2) -0.002(2)
O18 0.105(4) 0.064(3) 0.061(3) 0.004(2) 0.012(2) 0.004(3)
N19 0.081(4) 0.117(6) 0.058(4) -0.001(4) 0.013(3) 0.003(4)
N20 0.092(4) 0.059(3) 0.049(3) 0.000(3) 0.015(3) 0.000(3)
C21 0.104(8) 0.139(10) 0.101(7) 0.001(7) 0.007(6) -0.004(7)
C22 0.094(6) 0.123(8) 0.077(5) 0.008(5) 0.008(5) -0.003(6)
C23 0.086(6) 0.120(7) 0.086(5) 0.005(5) 0.004(5) 0.001(5)
C24 0.087(6) 0.116(7) 0.075(5) -0.002(5) 0.006(4) -0.002(5)
C25 0.077(6) 0.123(7) 0.064(5) 0.003(5) 0.016(4) 0.007(5)
C26 0.091(6) 0.121(8) 0.085(6) 0.020(5) 0.016(5) 0.012(6)
C28 0.086(5) 0.117(7) 0.061(5) 0.001(5) 0.016(4) -0.001(5)
C27 0.090(6) 0.128(8) 0.076(5) 0.011(5) 0.003(4) 0.004(5)
C29 0.082(5) 0.115(7) 0.061(5) -0.006(5) 0.021(4) -0.002(5)
C30 0.103(6) 0.130(7) 0.064(5) 0.005(6) 0.014(4) 0.002(5)
C31 0.104(6) 0.129(7) 0.065(5) -0.022(5) 0.021(4) -0.007(5)
C32 0.095(6) 0.098(6) 0.075(5) -0.008(5) 0.020(4) -0.006(4)
C33 0.094(6) 0.106(6) 0.066(4) -0.011(5) 0.020(4) -0.008(5)
C34 0.086(5) 0.107(7) 0.059(5) 0.002(5) 0.018(4) 0.005(4)
C35 0.084(5) 0.123(7) 0.069(5) 0.001(5) 0.024(4) 0.015(5)
C36 0.088(5) 0.102(6) 0.069(5) -0.018(5) 0.026(4) -0.005(5)
C37 0.093(6) 0.103(6) 0.076(5) -0.016(5) 0.010(4) -0.003(5)
C38 0.098(6) 0.112(7) 0.076(5) -0.024(5) 0.020(5) -0.007(5)
C39 0.097(6) 0.080(5) 0.074(5) -0.003(4) 0.034(5) 0.012(5)
C40 0.094(5) 0.082(5) 0.072(5) -0.019(4) 0.028(4) -0.012(4)
C41 0.091(5) 0.095(6) 0.067(5) -0.007(4) 0.022(4) -0.004(4)
C42 0.124(7) 0.085(6) 0.106(6) -0.018(5) 0.025(5) -0.017(5)
C43 0.095(5) 0.081(5) 0.083(5) -0.017(4) 0.015(4) -0.009(4)
C44 0.099(6) 0.088(6) 0.079(5) -0.020(4) 0.025(5) -0.001(5)
C45 0.102(6) 0.079(5) 0.071(5) -0.016(4) 0.026(4) -0.007(4)
C46 0.084(5) 0.094(5) 0.078(5) -0.016(4) 0.021(4) 0.000(4)
C47 0.089(6) 0.098(6) 0.106(6) -0.037(5) 0.031(4) -0.018(4)
C48 0.120(7) 0.107(6) 0.080(5) -0.006(5) 0.014(5) -0.009(5)
C49 0.086(5) 0.086(5) 0.074(5) -0.016(4) 0.020(4) -0.001(4)
C50 0.113(6) 0.089(5) 0.081(5) -0.005(4) 0.010(4) 0.003(5)
C51 0.133(8) 0.101(6) 0.077(5) 0.005(4) 0.003(5) -0.022(6)
C52 0.129(8) 0.121(7) 0.073(5) -0.015(5) 0.024(5) -0.035(6)
C53 0.110(6) 0.110(6) 0.076(5) -0.030(5) 0.034(4) -0.011(5)
C54 0.085(5) 0.085(5) 0.066(4) 0.008(4) 0.017(4) 0.003(4)
C55 0.078(5) 0.066(4) 0.068(4) -0.001(4) 0.014(4) 0.008(4)
C56 0.082(5) 0.067(4) 0.071(4) -0.004(3) 0.024(4) -0.002(3)
C57 0.092(5) 0.081(5) 0.074(4) -0.013(4) 0.021(4) 0.007(4)
C58 0.111(6) 0.068(4) 0.062(4) -0.002(3) 0.020(4) -0.005(4)
C59 0.107(6) 0.085(5) 0.069(4) 0.007(4) 0.020(4) -0.011(4)
C60 0.075(5) 0.096(6) 0.067(4) -0.023(4) 0.026(4) -0.015(4)
C61 0.088(5) 0.080(5) 0.075(4) -0.016(4) 0.027(4) -0.005(4)
C62 0.087(5) 0.072(4) 0.062(4) -0.007(3) 0.021(4) 0.002(4)
C63 0.097(5) 0.062(4) 0.065(4) -0.006(3) 0.015(4) -0.009(4)
C64 0.082(5) 0.064(4) 0.058(4) -0.006(3) 0.019(4) -0.003(3)
C65 0.092(6) 0.057(4) 0.069(5) 0.000(4) 0.025(4) -0.004(4)
C66 0.089(5) 0.062(4) 0.067(4) 0.006(3) 0.012(4) 0.005(4)
C67 0.091(5) 0.075(5) 0.065(4) 0.012(3) 0.006(4) 0.003(4)
C68 0.075(4) 0.062(4) 0.058(4) -0.002(3) 0.022(4) -0.003(3)
C69 0.077(4) 0.064(4) 0.050(4) -0.001(3) 0.014(3) 0.006(3)
C70 0.083(5) 0.067(5) 0.048(4) 0.005(4) 0.018(3) 0.012(4)
C71 0.084(5) 0.057(4) 0.056(4) 0.005(3) 0.021(4) 0.008(3)
C72 0.084(5) 0.062(4) 0.051(4) -0.012(3) 0.020(3) -0.002(3)
C73 0.084(5) 0.066(5) 0.049(4) -0.005(3) 0.025(3) 0.002(4)
C74 0.091(5) 0.058(5) 0.060(4) 0.004(4) 0.024(4) -0.003(4)
C75 0.087(5) 0.058(4) 0.057(4) 0.002(3) 0.022(4) -0.003(4)
C76 0.099(5) 0.058(4) 0.060(4) -0.005(4) 0.022(4) -0.006(4)
C77 0.090(5) 0.055(4) 0.049(4) -0.002(3) 0.011(3) -0.007(3)
C78 0.078(4) 0.065(4) 0.049(4) 0.001(3) 0.022(3) -0.005(3)
C79 0.081(5) 0.065(4) 0.061(4) -0.003(4) 0.023(4) -0.001(4)
C80 0.086(5) 0.068(5) 0.051(4) -0.003(3) 0.023(4) -0.005(4)
C81 0.091(5) 0.065(5) 0.050(4) 0.002(4) 0.022(3) -0.004(4)
C82 0.081(5) 0.088(5) 0.069(5) 0.002(4) 0.012(4) 0.010(4)
C83 0.096(6) 0.074(4) 0.057(4) 0.000(3) 0.021(4) -0.008(4)
C84 0.069(5) 0.074(4) 0.053(4) 0.007(3) 0.018(4) -0.003(4)
C85 0.077(5) 0.098(5) 0.059(4) -0.008(4) 0.013(4) 0.000(4)
C86 0.078(5) 0.131(7) 0.062(5) -0.002(4) 0.016(4) 0.010(5)
C87 0.074(5) 0.105(5) 0.059(5) -0.003(4) 0.004(4) 0.008(4)
C88 0.149(9) 0.144(9) 0.078(6) -0.024(6) 0.012(6) 0.046(8)

loop_
_atom_type_symbol
_atom_type_description
_atom_type_scat_dispersion_real
_atom_type_scat_dispersion_imag
_atom_type_scat_source
C C 0.0033 0.0016 'International Tables Vol C Tables 4.2.6.8 and 6.1.1.4'
H H 0.0000 0.0000 'International Tables Vol C Tables 4.2.6.8 and 6.1.1.4'
O O 0.0106 0.0060 'International Tables Vol C Tables 4.2.6.8 and 6.1.1.4'
N N 0.0061 0.0033 'International Tables Vol C Tables 4.2.6.8 and 6.1.1.4'
F F 0.0171 0.0103 'International Tables Vol C Tables 4.2.6.8 and 6.1.1.4'

loop_
_geom_angle_atom_site_label_1
_geom_angle_atom_site_label_2
_geom_angle_atom_site_label_3
_geom_angle
_geom_angle_site_symmetry_1
_geom_angle_site_symmetry_3
_geom_angle_publ_flag
C39 O9 C42 118.0(6) . . ?
C44 O10 C43 117.2(6) . . ?
O13 O12 C54 89.6(4) . . ?
C55 O13 O12 91.8(4) . . ?
C65 O15 C66 116.8(5) . . ?
C70 O16 C67 117.5(5) . . ?
C28 N19 C35 109.9(7) . . ?
C28 N19 C25 126.0(6) . . ?
C35 N19 C25 124.0(6) . . ?
C74 N20 C81 111.5(5) . . ?
C74 N20 C84 124.0(5) . . ?
C81 N20 C84 124.4(5) . . ?
F1 C21 F3 107.9(9) . . ?
F1 C21 F2 106.5(9) . . ?
F3 C21 F2 103.7(8) . . ?
F1 C21 C22 114.1(8) . . ?
F3 C21 C22 112.9(9) . . ?
F2 C21 C22 111.1(9) . . ?
C23 C22 C27 119.6(9) . . ?
C23 C22 C21 120.5(9) . . ?
C27 C22 C21 119.9(9) . . ?
C24 C23 C22 121.5(8) . . ?
C24 C23 H23 119.3 . . ?
C22 C23 H23 119.3 . . ?
C25 C24 C23 118.8(8) . . ?
C25 C24 H24 120.6 . . ?
C23 C24 H24 120.6 . . ?
C24 C25 C26 121.8(9) . . ?
C24 C25 N19 119.4(8) . . ?
C26 C25 N19 118.8(8) . . ?
C25 C26 C27 119.4(8) . . ?
C25 C26 H26 120.3 . . ?
C27 C26 H26 120.3 . . ?
O7 C28 N19 123.8(8) . . ?
O7 C28 C29 129.8(7) . . ?
N19 C28 C29 106.3(7) . . ?
C26 C27 C22 118.9(8) . . ?
C26 C27 H27 120.6 . . ?
C22 C27 H27 120.6 . . ?
C30 C29 C34 119.8(8) . . ?
C30 C29 C28 130.8(7) . . ?
C34 C29 C28 109.3(7) . . ?
C29 C30 C31 119.2(7) . . ?
C29 C30 H30 120.4 . . ?
C31 C30 H30 120.4 . . ?
C30 C31 C32 121.3(8) . . ?
C30 C31 H31 119.3 . . ?
C32 C31 H31 119.4 . . ?
C33 C32 C31 117.9(8) . . ?
C33 C32 C36 120.4(7) . . ?
C31 C32 C36 121.7(7) . . ?
C34 C33 C32 119.1(7) . . ?
C34 C33 H33 120.4 . . ?
C32 C33 H33 120.4 . . ?
C33 C34 C29 122.6(8) . . ?
C33 C34 C35 129.4(7) . . ?
C29 C34 C35 108.0(7) . . ?
O8 C35 N19 125.1(8) . . ?
O8 C35 C34 128.4(7) . . ?
N19 C35 C34 106.5(7) . . ?
C37 C36 C41 117.3(8) . . ?
C37 C36 C32 123.5(7) . . ?
C41 C36 C32 119.3(7) . . ?
C38 C37 C36 122.2(7) . . ?
C38 C37 H37 118.9 . . ?
C36 C37 H37 118.9 . . ?
C37 C38 C39 118.5(8) . . ?
C37 C38 H38 120.8 . . ?
C39 C38 H38 120.8 . . ?
O9 C39 C38 123.8(8) . . ?
O9 C39 C40 114.8(7) . . ?
C38 C39 C40 121.4(8) . . ?
C41 C40 C39 118.2(7) . . ?
C41 C40 C43 123.7(7) . . ?
C39 C40 C43 118.1(7) . . ?
C40 C41 C36 122.3(7) . . ?
C40 C41 H41 118.8 . . ?
C36 C41 H41 118.8 . . ?
O9 C42 H42A 109.5 . . ?
O9 C42 H42B 109.5 . . ?
H42A C42 H42B 109.5 . . ?
O9 C42 H42C 109.5 . . ?
H42A C42 H42C 109.5 . . ?
H42B C42 H42C 109.5 . . ?
O10 C43 C40 111.0(6) . . ?
O10 C43 H43A 109.4 . . ?
C40 C43 H43A 109.4 . . ?
O10 C43 H43B 109.4 . . ?
C40 C43 H43B 109.4 . . ?
H43A C43 H43B 108.0 . . ?
O11 C44 O10 122.1(7) . . ?
O11 C44 C45 126.5(7) . . ?
O10 C44 C45 111.4(7) . . ?
C48 C45 C44 110.1(6) . . ?
C48 C45 C47 109.5(6) . . ?
C44 C45 C47 112.0(6) . . ?
C48 C45 C46 109.7(6) . . ?
C44 C45 C46 107.1(6) . . ?
C47 C45 C46 108.4(6) . . ?
C45 C46 C49 109.4(6) . . ?
C45 C46 H46A 109.8 . . ?
C49 C46 H46A 109.8 . . ?
C45 C46 H46B 109.8 . . ?
C49 C46 H46B 109.8 . . ?
H46A C46 H46B 108.2 . . ?
C45 C47 C53 109.2(6) . . ?
C45 C47 H47A 109.8 . . ?
C53 C47 H47A 109.8 . . ?
C45 C47 H47B 109.8 . . ?
C53 C47 H47B 109.8 . . ?
H47A C47 H47B 108.3 . . ?
C45 C48 C51 109.7(6) . . ?
C45 C48 H48A 109.7 . . ?
C51 C48 H48A 109.7 . . ?
C45 C48 H48B 109.7 . . ?
C51 C48 H48B 109.7 . . ?
H48A C48 H48B 108.2 . . ?
C54 C49 C50 112.2(6) . . ?
C54 C49 C46 107.1(6) . . ?
C50 C49 C46 108.9(6) . . ?
C54 C49 H49 109.5 . . ?
C50 C49 H49 109.5 . . ?
C46 C49 H49 109.5 . . ?
C51 C50 C49 110.5(6) . . ?
C51 C50 H50A 109.6 . . ?
C49 C50 H50A 109.6 . . ?
C51 C50 H50B 109.6 . . ?
C49 C50 H50B 109.6 . . ?
H50A C50 H50B 108.1 . . ?
C52 C51 C50 107.8(7) . . ?
C52 C51 C48 110.0(7) . . ?
C50 C51 C48 110.3(7) . . ?
C52 C51 H51 109.6 . . ?
C50 C51 H51 109.6 . . ?
C48 C51 H51 109.6 . . ?
C51 C52 C53 109.2(7) . . ?
C51 C52 H52A 109.8 . . ?
C53 C52 H52A 109.8 . . ?
C51 C52 H52B 109.8 . . ?
C53 C52 H52B 109.8 . . ?
H52A C52 H52B 108.3 . . ?
C52 C53 C54 112.6(7) . . ?
C52 C53 C47 109.4(7) . . ?
C54 C53 C47 108.1(6) . . ?
C52 C53 H53 108.9 . . ?
C54 C53 H53 108.9 . . ?
C47 C53 H53 108.9 . . ?
O12 C54 C49 109.0(6) . . ?
O12 C54 C53 108.9(6) . . ?
C49 C54 C53 108.2(6) . . ?
O12 C54 C55 86.6(5) . . ?
C49 C54 C55 123.3(6) . . ?
C53 C54 C55 117.6(6) . . ?
O13 C55 C60 110.6(6) . . ?
O13 C55 C56 108.2(5) . . ?
C60 C55 C56 110.0(5) . . ?
O13 C55 C54 85.2(5) . . ?
C60 C55 C54 122.4(5) . . ?
C56 C55 C54 116.7(6) . . ?
C57 C56 C62 109.2(5) . . ?
C57 C56 C55 110.5(5) . . ?
C62 C56 C55 106.6(5) . . ?
C57 C56 H56 110.2 . . ?
C62 C56 H56 110.2 . . ?
C55 C56 H56 110.2 . . ?
C58 C57 C56 110.9(6) . . ?
C58 C57 H57A 109.5 . . ?
C56 C57 H57A 109.5 . . ?
C58 C57 H57B 109.5 . . ?
C56 C57 H57B 109.5 . . ?
H57A C57 H57B 108.0 . . ?
C57 C58 C59 107.7(6) . . ?
C57 C58 C63 110.0(5) . . ?
C59 C58 C63 110.1(6) . . ?
C57 C58 H58 109.7 . . ?
C59 C58 H58 109.7 . . ?
C63 C58 H58 109.7 . . ?
C60 C59 C58 110.2(5) . . ?
C60 C59 H59A 109.6 . . ?
C58 C59 H59A 109.6 . . ?
C60 C59 H59B 109.6 . . ?
C58 C59 H59B 109.6 . . ?
H59A C59 H59B 108.1 . . ?
C55 C60 C59 112.4(6) . . ?
C55 C60 C61 106.0(5) . . ?
C59 C60 C61 110.0(6) . . ?
C55 C60 H60 109.5 . . ?
C59 C60 H60 109.5 . . ?
C61 C60 H60 109.5 . . ?
C60 C61 C64 109.8(5) . . ?
C60 C61 H61A 109.7 . . ?
C64 C61 H61A 109.7 . . ?
C60 C61 H61B 109.7 . . ?
C64 C61 H61B 109.7 . . ?
H61A C61 H61B 108.2 . . ?
C64 C62 C56 110.2(5) . . ?
C64 C62 H62A 109.6 . . ?
C56 C62 H62A 109.6 . . ?
C64 C62 H62B 109.6 . . ?
C56 C62 H62B 109.6 . . ?
H62A C62 H62B 108.1 . . ?
C58 C63 C64 109.7(5) . . ?
C58 C63 H63A 109.7 . . ?
C64 C63 H63A 109.7 . . ?
C58 C63 H63B 109.7 . . ?
C64 C63 H63B 109.7 . . ?
H63A C63 H63B 108.2 . . ?
C65 C64 C62 111.2(5) . . ?
C65 C64 C63 111.5(5) . . ?
C62 C64 C63 108.6(5) . . ?
C65 C64 C61 107.5(6) . . ?
C62 C64 C61 109.1(5) . . ?
C63 C64 C61 109.0(5) . . ?
O14 C65 O15 122.0(7) . . ?
O14 C65 C64 127.1(6) . . ?
O15 C65 C64 110.8(6) . . ?
O15 C66 C71 111.7(5) . . ?
O15 C66 H66A 109.3 . . ?
C71 C66 H66A 109.3 . . ?
O15 C66 H66B 109.3 . . ?
C71 C66 H66B 109.3 . . ?
H66A C66 H66B 107.9 . . ?
O16 C67 H67A 109.5 . . ?
O16 C67 H67B 109.5 . . ?
H67A C67 H67B 109.5 . . ?
O16 C67 H67C 109.5 . . ?
H67A C67 H67C 109.5 . . ?
H67B C67 H67C 109.5 . . ?
C69 C68 C73 121.0(6) . . ?
C69 C68 H68 119.5 . . ?
C73 C68 H68 119.5 . . ?
C68 C69 C70 121.2(6) . . ?
C68 C69 H69 119.4 . . ?
C70 C69 H69 119.4 . . ?
O16 C70 C69 126.3(6) . . ?
O16 C70 C71 114.5(6) . . ?
C69 C70 C71 119.2(5) . . ?
C72 C71 C70 118.8(6) . . ?
C72 C71 C66 121.7(6) . . ?
C70 C71 C66 119.5(5) . . ?
C71 C72 C73 122.8(6) . . ?
C71 C72 H72 118.6 . . ?
C73 C72 H72 118.6 . . ?
C68 C73 C72 117.0(6) . . ?
C68 C73 C78 123.3(6) . . ?
C72 C73 C78 119.7(6) . . ?
O18 C74 N20 126.0(6) . . ?
O18 C74 C75 128.5(6) . . ?
N20 C74 C75 105.5(6) . . ?
C80 C75 C76 120.7(6) . . ?
C80 C75 C74 108.7(6) . . ?
C76 C75 C74 130.4(6) . . ?
C75 C76 C77 117.8(6) . . ?
C75 C76 H76 121.1 . . ?
C77 C76 H76 121.1 . . ?
C76 C77 C78 121.7(6) . . ?
C76 C77 H77 119.1 . . ?
C78 C77 H77 119.1 . . ?
C79 C78 C77 119.0(6) . . ?
C79 C78 C73 120.3(6) . . ?
C77 C78 C73 120.4(5) . . ?
C80 C79 C78 118.7(6) . . ?
C80 C79 H79 120.6 . . ?
C78 C79 H79 120.6 . . ?
C75 C80 C79 121.9(6) . . ?
C75 C80 C81 109.3(6) . . ?
C79 C80 C81 128.5(6) . . ?
O17 C81 N20 125.1(6) . . ?
O17 C81 C80 129.8(6) . . ?
N20 C81 C80 105.0(6) . . ?
C83 C82 C87 119.2(7) . . ?
C83 C82 H82 120.4 . . ?
C87 C82 H82 120.4 . . ?
C84 C83 C82 120.6(6) . . ?
C84 C83 H83 119.7 . . ?
C82 C83 H83 119.7 . . ?
C83 C84 C85 119.9(6) . . ?
C83 C84 N20 120.7(6) . . ?
C85 C84 N20 119.4(6) . . ?
C86 C85 C84 118.9(7) . . ?
C86 C85 H85 120.6 . . ?
C84 C85 H85 120.6 . . ?
C87 C86 C85 122.1(7) . . ?
C87 C86 H86 118.9 . . ?
C85 C86 H86 118.9 . . ?
C86 C87 C82 119.3(6) . . ?
C86 C87 C88 121.7(7) . . ?
C82 C87 C88 119.0(7) . . ?
F4 C88 F6 108.7(10) . . ?
F4 C88 F5 103.7(9) . . ?
F6 C88 F5 104.0(9) . . ?
F4 C88 C87 114.6(9) . . ?
F6 C88 C87 114.5(8) . . ?
F5 C88 C87 110.3(9) . . ?

loop_
_geom_bond_atom_site_label_1
_geom_bond_atom_site_label_2
_geom_bond_distance
_geom_bond_site_symmetry_2
_geom_bond_publ_flag
F1 C21 1.307(10) . ?
F2 C21 1.347(10) . ?
F3 C21 1.334(10) . ?
F4 C88 1.261(13) . ?
F5 C88 1.364(11) . ?
F6 C88 1.302(10) . ?
O8 C35 1.218(8) . ?
O7 C28 1.210(8) . ?
O9 C39 1.371(8) . ?
O9 C42 1.435(8) . ?
O10 C44 1.356(8) . ?
O10 C43 1.428(8) . ?
O11 C44 1.197(8) . ?
O12 O13 1.460(6) . ?
O12 C54 1.465(8) . ?
O13 C55 1.457(7) . ?
O14 C65 1.200(8) . ?
O15 C65 1.356(8) . ?
O15 C66 1.441(7) . ?
O16 C70 1.352(7) . ?
O16 C67 1.438(7) . ?
O17 C81 1.207(7) . ?
O18 C74 1.198(7) . ?
N19 C28 1.414(9) . ?
N19 C35 1.424(9) . ?
N19 C25 1.437(10) . ?
N20 C74 1.413(8) . ?
N20 C81 1.421(8) . ?
N20 C84 1.423(8) . ?
C21 C22 1.500(13) . ?
C22 C23 1.373(10) . ?
C22 C27 1.399(11) . ?
C23 C24 1.367(10) . ?
C23 H23 0.9500 . ?
C24 C25 1.366(10) . ?
C24 H24 0.9500 . ?
C25 C26 1.374(10) . ?
C26 C27 1.393(11) . ?
C26 H26 0.9500 . ?
C28 C29 1.456(11) . ?
C27 H27 0.9500 . ?
C29 C30 1.374(10) . ?
C29 C34 1.390(9) . ?
C30 C31 1.377(11) . ?
C30 H30 0.9500 . ?
C31 C32 1.428(10) . ?
C31 H31 0.9500 . ?
C32 C33 1.409(10) . ?
C32 C36 1.468(10) . ?
C33 C34 1.354(10) . ?
C33 H33 0.9500 . ?
C34 C35 1.463(11) . ?
C36 C37 1.383(10) . ?
C36 C41 1.413(10) . ?
C37 C38 1.382(10) . ?
C37 H37 0.9500 . ?
C38 C39 1.388(10) . ?
C38 H38 0.9500 . ?
C39 C40 1.401(10) . ?
C40 C41 1.363(10) . ?
C40 C43 1.520(10) . ?
C41 H41 0.9500 . ?
C42 H42A 0.9800 . ?
C42 H42B 0.9800 . ?
C42 H42C 0.9800 . ?
C43 H43A 0.9900 . ?
C43 H43B 0.9900 . ?
C44 C45 1.515(10) . ?
C45 C48 1.512(10) . ?
C45 C47 1.526(10) . ?
C45 C46 1.549(9) . ?
C46 C49 1.559(9) . ?
C46 H46A 0.9900 . ?
C46 H46B 0.9900 . ?
C47 C53 1.540(10) . ?
C47 H47A 0.9900 . ?
C47 H47B 0.9900 . ?
C48 C51 1.539(10) . ?
C48 H48A 0.9900 . ?
C48 H48B 0.9900 . ?
C49 C54 1.510(9) . ?
C49 C50 1.523(10) . ?
C49 H49 1.0000 . ?
C50 C51 1.520(10) . ?
C50 H50A 0.9900 . ?
C50 H50B 0.9900 . ?
C51 C52 1.515(11) . ?
C51 H51 1.0000 . ?
C52 C53 1.525(11) . ?
C52 H52A 0.9900 . ?
C52 H52B 0.9900 . ?
C53 C54 1.529(9) . ?
C53 H53 1.0000 . ?
C54 C55 1.585(9) . ?
C55 C60 1.490(9) . ?
C55 C56 1.548(9) . ?
C56 C57 1.516(9) . ?
C56 C62 1.541(9) . ?
C56 H56 1.0000 . ?
C57 C58 1.506(9) . ?
C57 H57A 0.9900 . ?
C57 H57B 0.9900 . ?
C58 C59 1.518(9) . ?
C58 C63 1.535(9) . ?
C58 H58 1.0000 . ?
C59 C60 1.514(9) . ?
C59 H59A 0.9900 . ?
C59 H59B 0.9900 . ?
C60 C61 1.542(9) . ?
C60 H60 1.0000 . ?
C61 C64 1.544(8) . ?
C61 H61A 0.9900 . ?
C61 H61B 0.9900 . ?
C62 C64 1.521(9) . ?
C62 H62A 0.9900 . ?
C62 H62B 0.9900 . ?
C63 C64 1.537(9) . ?
C63 H63A 0.9900 . ?
C63 H63B 0.9900 . ?
C64 C65 1.512(9) . ?
C66 C71 1.499(8) . ?
C66 H66A 0.9900 . ?
C66 H66B 0.9900 . ?
C67 H67A 0.9800 . ?
C67 H67B 0.9800 . ?
C67 H67C 0.9800 . ?
C68 C69 1.368(8) . ?
C68 C73 1.404(8) . ?
C68 H68 0.9500 . ?
C69 C70 1.387(8) . ?
C69 H69 0.9500 . ?
C70 C71 1.410(8) . ?
C71 C72 1.370(8) . ?
C72 C73 1.405(8) . ?
C72 H72 0.9500 . ?
C73 C78 1.485(8) . ?
C74 C75 1.494(9) . ?
C75 C80 1.370(8) . ?
C75 C76 1.378(8) . ?
C76 C77 1.392(8) . ?
C76 H76 0.9500 . ?
C77 C78 1.395(8) . ?
C77 H77 0.9500 . ?
C78 C79 1.390(8) . ?
C79 C80 1.375(8) . ?
C79 H79 0.9500 . ?
C80 C81 1.493(9) . ?
C82 C83 1.383(9) . ?
C82 C87 1.388(9) . ?
C82 H82 0.9500 . ?
C83 C84 1.364(9) . ?
C83 H83 0.9500 . ?
C84 C85 1.390(9) . ?
C85 C86 1.362(9) . ?
C85 H85 0.9500 . ?
C86 C87 1.358(9) . ?
C86 H86 0.9500 . ?
C87 C88 1.488(11) . ?

loop_
_geom_torsion_atom_site_label_1
_geom_torsion_atom_site_label_2
_geom_torsion_atom_site_label_3
_geom_torsion_atom_site_label_4
_geom_torsion
_geom_torsion_site_symmetry_1
_geom_torsion_site_symmetry_2
_geom_torsion_site_symmetry_3
_geom_torsion_site_symmetry_4
_geom_torsion_publ_flag
C54 O12 O13 C55 20.8(5) . . . . ?
F1 C21 C22 C23 -21.8(13) . . . . ?
F3 C21 C22 C23 101.9(10) . . . . ?
F2 C21 C22 C23 -142.1(8) . . . . ?
F1 C21 C22 C27 160.7(9) . . . . ?
F3 C21 C22 C27 -75.6(11) . . . . ?
F2 C21 C22 C27 40.3(11) . . . . ?
C27 C22 C23 C24 0.8(12) . . . . ?
C21 C22 C23 C24 -176.7(8) . . . . ?
C22 C23 C24 C25 2.0(12) . . . . ?
C23 C24 C25 C26 -4.1(11) . . . . ?
C23 C24 C25 N19 176.6(7) . . . . ?
C28 N19 C25 C24 45.0(10) . . . . ?
C35 N19 C25 C24 -139.7(7) . . . . ?
C28 N19 C25 C26 -134.3(7) . . . . ?
C35 N19 C25 C26 40.9(10) . . . . ?
C24 C25 C26 C27 3.2(12) . . . . ?
N19 C25 C26 C27 -177.4(7) . . . . ?
C35 N19 C28 O7 -177.3(7) . . . . ?
C25 N19 C28 O7 -1.5(11) . . . . ?
C35 N19 C28 C29 0.6(8) . . . . ?
C25 N19 C28 C29 176.4(6) . . . . ?
C25 C26 C27 C22 -0.2(12) . . . . ?
C23 C22 C27 C26 -1.7(12) . . . . ?
C21 C22 C27 C26 175.9(8) . . . . ?
O7 C28 C29 C30 -0.7(14) . . . . ?
N19 C28 C29 C30 -178.5(8) . . . . ?
O7 C28 C29 C34 177.2(8) . . . . ?
N19 C28 C29 C34 -0.6(8) . . . . ?
C34 C29 C30 C31 0.0(12) . . . . ?
C28 C29 C30 C31 177.7(8) . . . . ?
C29 C30 C31 C32 -0.9(12) . . . . ?
C30 C31 C32 C33 2.0(11) . . . . ?
C30 C31 C32 C36 -178.3(7) . . . . ?
C31 C32 C33 C34 -2.4(11) . . . . ?
C36 C32 C33 C34 177.9(7) . . . . ?
C32 C33 C34 C29 1.7(11) . . . . ?
C32 C33 C34 C35 -177.1(7) . . . . ?
C30 C29 C34 C33 -0.5(11) . . . . ?
C28 C29 C34 C33 -178.6(7) . . . . ?
C30 C29 C34 C35 178.5(7) . . . . ?
C28 C29 C34 C35 0.4(8) . . . . ?
C28 N19 C35 O8 -179.7(7) . . . . ?
C25 N19 C35 O8 4.3(11) . . . . ?
C28 N19 C35 C34 -0.4(8) . . . . ?
C25 N19 C35 C34 -176.3(6) . . . . ?
C33 C34 C35 O8 -1.8(14) . . . . ?
C29 C34 C35 O8 179.3(8) . . . . ?
C33 C34 C35 N19 178.9(7) . . . . ?
C29 C34 C35 N19 0.0(8) . . . . ?
C33 C32 C36 C37 145.6(7) . . . . ?
C31 C32 C36 C37 -34.0(11) . . . . ?
C33 C32 C36 C41 -33.6(10) . . . . ?
C31 C32 C36 C41 146.7(7) . . . . ?
C41 C36 C37 C38 2.6(11) . . . . ?
C32 C36 C37 C38 -176.7(7) . . . . ?
C36 C37 C38 C39 -0.1(11) . . . . ?
C42 O9 C39 C38 -3.8(10) . . . . ?
C42 O9 C39 C40 176.9(6) . . . . ?
C37 C38 C39 O9 178.3(6) . . . . ?
C37 C38 C39 C40 -2.4(11) . . . . ?
O9 C39 C40 C41 -178.3(6) . . . . ?
C38 C39 C40 C41 2.4(10) . . . . ?
O9 C39 C40 C43 3.2(9) . . . . ?
C38 C39 C40 C43 -176.1(6) . . . . ?
C39 C40 C41 C36 0.2(10) . . . . ?
C43 C40 C41 C36 178.6(6) . . . . ?
C37 C36 C41 C40 -2.6(10) . . . . ?
C32 C36 C41 C40 176.7(7) . . . . ?
C44 O10 C43 C40 96.4(7) . . . . ?
C41 C40 C43 O10 0.4(10) . . . . ?
C39 C40 C43 O10 178.7(6) . . . . ?
C43 O10 C44 O11 -3.5(11) . . . . ?
C43 O10 C44 C45 177.2(6) . . . . ?
O11 C44 C45 C48 -101.2(9) . . . . ?
O10 C44 C45 C48 78.0(8) . . . . ?
O11 C44 C45 C47 136.7(8) . . . . ?
O10 C44 C45 C47 -44.1(8) . . . . ?
O11 C44 C45 C46 18.0(11) . . . . ?
O10 C44 C45 C46 -162.8(6) . . . . ?
C48 C45 C46 C49 -59.8(8) . . . . ?
C44 C45 C46 C49 -179.3(6) . . . . ?
C47 C45 C46 C49 59.8(8) . . . . ?
C48 C45 C47 C53 60.1(8) . . . . ?
C44 C45 C47 C53 -177.4(6) . . . . ?
C46 C45 C47 C53 -59.6(8) . . . . ?
C44 C45 C48 C51 177.0(7) . . . . ?
C47 C45 C48 C51 -59.5(8) . . . . ?
C46 C45 C48 C51 59.4(9) . . . . ?
C45 C46 C49 C54 -62.5(7) . . . . ?
C45 C46 C49 C50 59.0(8) . . . . ?
C54 C49 C50 C51 59.3(8) . . . . ?
C46 C49 C50 C51 -59.1(8) . . . . ?
C49 C50 C51 C52 -60.8(9) . . . . ?
C49 C50 C51 C48 59.3(9) . . . . ?
C45 C48 C51 C52 59.6(8) . . . . ?
C45 C48 C51 C50 -59.2(9) . . . . ?
C50 C51 C52 C53 60.6(8) . . . . ?
C48 C51 C52 C53 -59.7(8) . . . . ?
C51 C52 C53 C54 -59.9(9) . . . . ?
C51 C52 C53 C47 60.3(8) . . . . ?
C45 C47 C53 C52 -60.4(8) . . . . ?
C45 C47 C53 C54 62.5(8) . . . . ?
O13 O12 C54 C49 -143.2(5) . . . . ?
O13 O12 C54 C53 99.0(6) . . . . ?
O13 O12 C54 C55 -19.1(4) . . . . ?
C50 C49 C54 O12 -172.7(5) . . . . ?
C46 C49 C54 O12 -53.3(7) . . . . ?
C50 C49 C54 C53 -54.5(8) . . . . ?
C46 C49 C54 C53 64.9(7) . . . . ?
C50 C49 C54 C55 88.6(8) . . . . ?
C46 C49 C54 C55 -152.0(6) . . . . ?
C52 C53 C54 O12 173.8(6) . . . . ?
C47 C53 C54 O12 52.8(8) . . . . ?
C52 C53 C54 C49 55.4(8) . . . . ?
C47 C53 C54 C49 -65.5(8) . . . . ?
C52 C53 C54 C55 -90.0(8) . . . . ?
C47 C53 C54 C55 149.0(6) . . . . ?
O12 O13 C55 C60 -142.2(5) . . . . ?
O12 O13 C55 C56 97.3(5) . . . . ?
O12 O13 C55 C54 -19.3(4) . . . . ?
O12 C54 C55 O13 19.2(4) . . . . ?
C49 C54 C55 O13 129.8(6) . . . . ?
C53 C54 C55 O13 -90.3(7) . . . . ?
O12 C54 C55 C60 130.6(6) . . . . ?
C49 C54 C55 C60 -118.9(7) . . . . ?
C53 C54 C55 C60 21.0(10) . . . . ?
O12 C54 C55 C56 -88.8(6) . . . . ?
C49 C54 C55 C56 21.8(9) . . . . ?
C53 C54 C55 C56 161.6(6) . . . . ?
O13 C55 C56 C57 174.5(5) . . . . ?
C60 C55 C56 C57 53.5(7) . . . . ?
C54 C55 C56 C57 -91.7(7) . . . . ?
O13 C55 C56 C62 55.9(7) . . . . ?
C60 C55 C56 C62 -65.0(7) . . . . ?
C54 C55 C56 C62 149.8(5) . . . . ?
C62 C56 C57 C58 58.5(7) . . . . ?
C55 C56 C57 C58 -58.5(7) . . . . ?
C56 C57 C58 C59 61.4(7) . . . . ?
C56 C57 C58 C63 -58.6(7) . . . . ?
C57 C58 C59 C60 -60.5(8) . . . . ?
C63 C58 C59 C60 59.5(7) . . . . ?
O13 C55 C60 C59 -173.6(5) . . . . ?
C56 C55 C60 C59 -54.1(7) . . . . ?
C54 C55 C60 C59 88.8(7) . . . . ?
O13 C55 C60 C61 -53.5(7) . . . . ?
C56 C55 C60 C61 66.0(7) . . . . ?
C54 C55 C60 C61 -151.0(6) . . . . ?
C58 C59 C60 C55 58.8(8) . . . . ?
C58 C59 C60 C61 -59.1(7) . . . . ?
C55 C60 C61 C64 -62.8(7) . . . . ?
C59 C60 C61 C64 59.0(7) . . . . ?
C57 C56 C62 C64 -59.6(7) . . . . ?
C55 C56 C62 C64 59.8(7) . . . . ?
C57 C58 C63 C64 58.9(7) . . . . ?
C59 C58 C63 C64 -59.6(7) . . . . ?
C56 C62 C64 C65 -176.8(5) . . . . ?
C56 C62 C64 C63 60.2(6) . . . . ?
C56 C62 C64 C61 -58.4(7) . . . . ?
C58 C63 C64 C65 177.6(6) . . . . ?
C58 C63 C64 C62 -59.6(6) . . . . ?
C58 C63 C64 C61 59.1(7) . . . . ?
C60 C61 C64 C65 -179.8(5) . . . . ?
C60 C61 C64 C62 59.6(7) . . . . ?
C60 C61 C64 C63 -58.8(7) . . . . ?
C66 O15 C65 O14 4.5(8) . . . . ?
C66 O15 C65 C64 -172.4(5) . . . . ?
C62 C64 C65 O14 127.6(7) . . . . ?
C63 C64 C65 O14 -111.1(7) . . . . ?
C61 C64 C65 O14 8.3(9) . . . . ?
C62 C64 C65 O15 -55.7(7) . . . . ?
C63 C64 C65 O15 65.6(7) . . . . ?
C61 C64 C65 O15 -175.1(5) . . . . ?
C65 O15 C66 C71 97.8(6) . . . . ?
C73 C68 C69 C70 1.1(9) . . . . ?
C67 O16 C70 C69 1.1(9) . . . . ?
C67 O16 C70 C71 -178.0(5) . . . . ?
C68 C69 C70 O16 -179.9(6) . . . . ?
C68 C69 C70 C71 -0.8(9) . . . . ?
O16 C70 C71 C72 179.5(5) . . . . ?
C69 C70 C71 C72 0.2(9) . . . . ?
O16 C70 C71 C66 -0.8(8) . . . . ?
C69 C70 C71 C66 179.9(6) . . . . ?
O15 C66 C71 C72 -8.3(8) . . . . ?
O15 C66 C71 C70 172.0(5) . . . . ?
C70 C71 C72 C73 0.1(9) . . . . ?
C66 C71 C72 C73 -179.6(6) . . . . ?
C69 C68 C73 C72 -0.8(9) . . . . ?
C69 C68 C73 C78 176.4(6) . . . . ?
C71 C72 C73 C68 0.2(9) . . . . ?
C71 C72 C73 C78 -177.1(6) . . . . ?
C81 N20 C74 O18 178.4(6) . . . . ?
C84 N20 C74 O18 -5.3(10) . . . . ?
C81 N20 C74 C75 -1.0(7) . . . . ?
C84 N20 C74 C75 175.3(5) . . . . ?
O18 C74 C75 C80 -178.9(7) . . . . ?
N20 C74 C75 C80 0.5(7) . . . . ?
O18 C74 C75 C76 7.0(11) . . . . ?
N20 C74 C75 C76 -173.6(6) . . . . ?
C80 C75 C76 C77 -2.9(9) . . . . ?
C74 C75 C76 C77 170.7(6) . . . . ?
C75 C76 C77 C78 1.0(9) . . . . ?
C76 C77 C78 C79 2.8(9) . . . . ?
C76 C77 C78 C73 -170.9(6) . . . . ?
C68 C73 C78 C79 151.0(6) . . . . ?
C72 C73 C78 C79 -31.9(8) . . . . ?
C68 C73 C78 C77 -35.5(9) . . . . ?
C72 C73 C78 C77 141.6(6) . . . . ?
C77 C78 C79 C80 -4.6(9) . . . . ?
C73 C78 C79 C80 169.1(6) . . . . ?
C76 C75 C80 C79 1.0(10) . . . . ?
C74 C75 C80 C79 -173.8(6) . . . . ?
C76 C75 C80 C81 174.9(6) . . . . ?
C74 C75 C80 C81 0.1(7) . . . . ?
C78 C79 C80 C75 2.8(9) . . . . ?
C78 C79 C80 C81 -169.8(6) . . . . ?
C74 N20 C81 O17 177.8(6) . . . . ?
C84 N20 C81 O17 1.5(10) . . . . ?
C74 N20 C81 C80 1.0(6) . . . . ?
C84 N20 C81 C80 -175.3(5) . . . . ?
C75 C80 C81 O17 -177.2(6) . . . . ?
C79 C80 C81 O17 -3.9(11) . . . . ?
C75 C80 C81 N20 -0.7(7) . . . . ?
C79 C80 C81 N20 172.7(6) . . . . ?
C87 C82 C83 C84 0.7(10) . . . . ?
C82 C83 C84 C85 -2.3(10) . . . . ?
C82 C83 C84 N20 179.8(6) . . . . ?
C74 N20 C84 C83 -40.1(9) . . . . ?
C81 N20 C84 C83 135.7(6) . . . . ?
C74 N20 C84 C85 142.0(6) . . . . ?
C81 N20 C84 C85 -42.1(8) . . . . ?
C83 C84 C85 C86 2.2(10) . . . . ?
N20 C84 C85 C86 -179.9(6) . . . . ?
C84 C85 C86 C87 -0.4(11) . . . . ?
C85 C86 C87 C82 -1.2(12) . . . . ?
C85 C86 C87 C88 179.3(9) . . . . ?
C83 C82 C87 C86 1.0(11) . . . . ?
C83 C82 C87 C88 -179.5(8) . . . . ?
C86 C87 C88 F4 80.5(13) . . . . ?
C82 C87 C88 F4 -99.0(11) . . . . ?
C86 C87 C88 F6 -152.9(9) . . . . ?
C82 C87 C88 F6 27.6(14) . . . . ?
C86 C87 C88 F5 -36.0(13) . . . . ?
C82 C87 C88 F5 144.5(8) . . . . ?
